data_7108414
loop_
_publ_author_name
'Na Wu'
'Antonios Messinis'
'Andrei S. Batsanov'
'Zhen Yang'
'Andrew Whiting'
'Todd B. Marder'

_publ_section_title
;
 Palladium(II)-catalysed tandem cyclization of electron-deficient aromatic
 enynes
;
_journal_name_full Chem.Commun.
_journal_page_first 9986
_journal_paper_doi 10.1039/c2cc35114e
_journal_volume 48
_journal_year 2012
_chemical_formula_moiety 'C16 H14 O3'
_chemical_formula_sum 'C16 H14 O3'
_chemical_formula_weight 254.27
_chemical_name_common 1-Butylindeno(2,1-c)pyran-3,9-dione
_chemical_name_systematic
;
1-Butylindeno[2,1-c]pyran-3,9-dione
;
_space_group_crystal_system triclinic
_space_group_IT_number 2
_space_group_name_Hall '-P 1'
_space_group_name_H-M_alt 'P -1'
_symmetry_space_group_name_Hall '-P 1'
_symmetry_space_group_name_H-M 'P -1'
_atom_sites_solution_hydrogens geom
_atom_sites_solution_primary direct
_atom_sites_solution_secondary difmap
_audit_creation_date 2011-09-06
_audit_creation_method
;
Olex2 1.1-beta (compiled 2011.08.31 svn.r1945, GUI svn.r3824)
;
_cell_angle_alpha 96.461(2)
_cell_angle_beta 93.246(2)
_cell_angle_gamma 110.029(2)
_cell_formula_units_Z 2
_cell_length_a 5.3708(2)
_cell_length_b 7.2029(3)
_cell_length_c 16.9507(8)
_cell_measurement_reflns_used 1676
_cell_measurement_temperature 120
_cell_measurement_theta_max 29.79
_cell_measurement_theta_min 2.43
_cell_volume 608.98(5)
_computing_cell_refinement 'SAINT v7.46A (Bruker, 2008)'
_computing_data_collection 'SMART v5.625 (Bruker, 2001)'
_computing_data_reduction 'SAINT v7.46A (Bruker, 2008)'
_computing_molecular_graphics
;
O. V. Dolomanov, L. J. Bourhis, R. J. Gildea, J. A. K. Howard and H. Puschmann,
OLEX2: a complete structure solution, refinement and analysis program.
J. Appl. Cryst. (2009). 42, 339-341.
;
_computing_publication_material
;
O. V. Dolomanov, L. J. Bourhis, R. J. Gildea, J. A. K. Howard and H. Puschmann,
OLEX2: a complete structure solution, refinement and analysis program.
J. Appl. Cryst. (2009). 42, 339-341.
;
_computing_structure_refinement
;
XL, G.M. Sheldrick, Acta Cryst. (2008). A64, 112-122
;
_computing_structure_solution
;
XS, G.M. Sheldrick, Acta Cryst. (2008). A64, 112-122
;
_diffrn_ambient_temperature 120
_diffrn_detector 'CCD area detector'
_diffrn_detector_area_resol_mean 5.6
_diffrn_detector_type 'Bruker SMART CCD 6000 area detector'
_diffrn_measured_fraction_theta_full 1.000
_diffrn_measured_fraction_theta_max 1.000
_diffrn_measurement_device 'three-circle diffractometer'
_diffrn_measurement_device_type 'Bruker SMART CCD 6000 area detector'
_diffrn_measurement_method '\w scans'
_diffrn_radiation_monochromator graphite
_diffrn_radiation_probe x-ray
_diffrn_radiation_type MoK\a
_diffrn_radiation_wavelength 0.71073
_diffrn_radiation_xray_symbol K-L~3~
_diffrn_reflns_av_R_equivalents 0.0471
_diffrn_reflns_av_unetI/netI 0.0547
_diffrn_reflns_limit_h_max 6
_diffrn_reflns_limit_h_min -6
_diffrn_reflns_limit_k_max 8
_diffrn_reflns_limit_k_min -8
_diffrn_reflns_limit_l_max 20
_diffrn_reflns_limit_l_min -20
_diffrn_reflns_number 5759
_diffrn_reflns_theta_full 25.00
_diffrn_reflns_theta_max 25.00
_diffrn_reflns_theta_min 1.22
_diffrn_source 'sealed X-ray tube'
_diffrn_source_current 35.0
_diffrn_source_power 1.75
_diffrn_source_target Mo
_diffrn_source_voltage 50.0
_diffrn_standards_number 0
_exptl_absorpt_coefficient_mu 0.095
_exptl_absorpt_correction_type none
_exptl_crystal_colour colourless
_exptl_crystal_colour_primary colourless
_exptl_crystal_density_diffrn 1.387
_exptl_crystal_density_method 'not measured'
_exptl_crystal_description irregular
_exptl_crystal_F_000 268
_exptl_crystal_preparation
; Single-crystal to single-crystal phase transition in 2 stages
(ca 280K & ca 240K)
;
_exptl_crystal_recrystallization_method 'solvent diffusion: Et2O + n-hexane'
_exptl_crystal_size_max 0.3
_exptl_crystal_size_mid 0.12
_exptl_crystal_size_min 0.1
_refine_diff_density_max 0.182
_refine_diff_density_min -0.210
_refine_diff_density_rms 0.040
_refine_ls_extinction_method SHELXL
_refine_ls_goodness_of_fit_ref 0.959
_refine_ls_hydrogen_treatment constr
_refine_ls_matrix_type full
_refine_ls_number_parameters 174
_refine_ls_number_reflns 2151
_refine_ls_number_restraints 0
_refine_ls_restrained_S_all 0.959
_refine_ls_R_factor_all 0.0627
_refine_ls_R_factor_gt 0.0370
_refine_ls_shift/su_max 0.000
_refine_ls_shift/su_mean 0.000
_refine_ls_structure_factor_coef Fsqd
_refine_ls_weighting_details 'calc w=1/[\s^2^(Fo^2^)+(0.0452P)^2^] where P=(Fo^2^+2Fc^2^)/3'
_refine_ls_weighting_scheme calc
_refine_ls_wR_factor_gt 0.0827
_refine_ls_wR_factor_ref 0.0911
_reflns_number_gt 1491
_reflns_number_total 2151
_reflns_threshold_expression I>2\s(I)
_cod_data_source_file c2cc35114e.txt
_cod_data_source_block 2a
_cod_original_cell_volume 608.98(4)
_cod_database_code 7108414

loop_
_space_group_symop_id
_space_group_symop_operation_xyz
1 'x, y, z'
2 '-x, -y, -z'

loop_
_atom_site_label
_atom_site_type_symbol
_atom_site_fract_x
_atom_site_fract_y
_atom_site_fract_z
_atom_site_U_iso_or_equiv
_atom_site_adp_type
_atom_site_occupancy
_atom_site_symmetry_multiplicity
_atom_site_calc_flag
_atom_site_refinement_flags
O1 O 0.3331(2) 0.67093(18) 0.29843(7) 0.0236(3) Uani 1 1 d .
O2 O 0.5366(2) 0.71270(19) 0.42052(7) 0.0289(3) Uani 1 1 d .
O3 O -0.2151(2) 0.86789(19) 0.14982(7) 0.0275(3) Uani 1 1 d .
C1 C 0.3900(4) 0.7650(3) 0.37911(10) 0.0231(4) Uani 1 1 d .
C2 C 0.2712(3) 0.9115(3) 0.40094(10) 0.0231(4) Uani 1 1 d .
H2 H 0.3046 0.9803 0.4538 0.028 Uiso 1 1 d R
C3 C 0.1122(3) 0.9510(3) 0.34607(10) 0.0206(4) Uani 1 1 d .
C4 C -0.0241(3) 1.0975(3) 0.35064(10) 0.0208(4) Uani 1 1 d .
C5 C -0.0283(4) 1.2378(3) 0.41299(11) 0.0252(4) Uani 1 1 d .
H5 H 0.0681 1.2520 0.4634 0.030 Uiso 1 1 d R
C6 C -0.1772(4) 1.3568(3) 0.39975(11) 0.0270(5) Uani 1 1 d .
H6 H -0.1855 1.4520 0.4422 0.032 Uiso 1 1 d R
C7 C -0.3154(4) 1.3399(3) 0.32539(11) 0.0257(5) Uani 1 1 d .
H7 H -0.4145 1.4244 0.3178 0.031 Uiso 1 1 d R
C8 C -0.3092(4) 1.2009(3) 0.26266(11) 0.0237(4) Uani 1 1 d .
H8 H -0.4023 1.1890 0.2119 0.028 Uiso 1 1 d R
C9 C -0.1631(3) 1.0795(3) 0.27606(10) 0.0202(4) Uani 1 1 d .
C10 C -0.1218(3) 0.9212(3) 0.21951(10) 0.0212(4) Uani 1 1 d .
C11 C 0.0560(3) 0.8461(3) 0.26607(10) 0.0203(4) Uani 1 1 d .
C12 C 0.1700(3) 0.7116(3) 0.24340(10) 0.0212(4) Uani 1 1 d .
C13 C 0.1431(4) 0.6016(3) 0.16156(10) 0.0271(5) Uani 1 1 d .
H13A H 0.2245 0.7004 0.1258 0.032 Uiso 1 1 d R
H13B H -0.0491 0.5401 0.1430 0.032 Uiso 1 1 d R
C14 C 0.2644(4) 0.4394(3) 0.15111(10) 0.0238(4) Uani 1 1 d .
H14A H 0.4586 0.4989 0.1669 0.029 Uiso 1 1 d R
H14B H 0.1864 0.3390 0.1866 0.029 Uiso 1 1 d R
C15 C 0.2150(4) 0.3371(3) 0.06527(11) 0.0308(5) Uani 1 1 d .
H15A H 0.2864 0.4391 0.0298 0.037 Uiso 1 1 d R
H15B H 0.0205 0.2744 0.0504 0.037 Uiso 1 1 d R
C16 C 0.3418(4) 0.1780(3) 0.05116(11) 0.0312(5) Uani 1 1 d .
H16A H 0.3027 0.1179 -0.0050 0.041(3) Uiso 1 1 d R
H16B H 0.2692 0.0745 0.0851 0.041(3) Uiso 1 1 d R
H16C H 0.5351 0.2393 0.0644 0.041(3) Uiso 1 1 d R

loop_
_atom_site_aniso_label
_atom_site_aniso_U_11
_atom_site_aniso_U_22
_atom_site_aniso_U_33
_atom_site_aniso_U_23
_atom_site_aniso_U_13
_atom_site_aniso_U_12
O1 0.0266(7) 0.0250(7) 0.0218(7) -0.0002(6) -0.0015(5) 0.0141(6)
O2 0.0320(8) 0.0337(8) 0.0265(7) 0.0030(6) -0.0032(6) 0.0200(7)
O3 0.0341(8) 0.0309(8) 0.0196(7) -0.0005(6) -0.0022(6) 0.0159(6)
C1 0.0240(10) 0.0232(10) 0.0209(10) 0.0009(9) 0.0008(8) 0.0074(9)
C2 0.0248(10) 0.0241(10) 0.0208(10) -0.0009(8) 0.0004(8) 0.0107(9)
C3 0.0205(10) 0.0192(10) 0.0214(10) 0.0018(8) 0.0029(7) 0.0061(8)
C4 0.0214(10) 0.0190(10) 0.0224(10) 0.0028(8) 0.0029(8) 0.0074(8)
C5 0.0284(11) 0.0245(11) 0.0231(10) 0.0001(9) 0.0003(8) 0.0113(9)
C6 0.0322(11) 0.0206(11) 0.0284(11) -0.0044(9) 0.0014(9) 0.0122(9)
C7 0.0266(11) 0.0223(10) 0.0323(11) 0.0046(9) 0.0042(8) 0.0134(9)
C8 0.0247(10) 0.0230(10) 0.0244(10) 0.0054(9) 0.0011(8) 0.0090(9)
C9 0.0209(10) 0.0191(10) 0.0211(10) 0.0032(8) 0.0022(7) 0.0075(8)
C10 0.0210(10) 0.0216(10) 0.0205(10) 0.0035(8) 0.0028(8) 0.0066(8)
C11 0.0205(10) 0.0209(10) 0.0192(9) 0.0021(8) 0.0010(7) 0.0073(8)
C12 0.0197(10) 0.0219(10) 0.0226(10) 0.0030(8) 0.0019(7) 0.0082(8)
C13 0.0314(11) 0.0302(11) 0.0221(10) -0.0026(9) 0.0000(8) 0.0164(9)
C14 0.0260(10) 0.0223(10) 0.0238(10) 0.0020(8) 0.0029(8) 0.0098(8)
C15 0.0349(12) 0.0352(12) 0.0254(11) -0.0031(9) -0.0013(8) 0.0194(10)
C16 0.0413(12) 0.0342(12) 0.0221(10) -0.0037(9) 0.0016(9) 0.0211(10)

loop_
_atom_type_symbol
_atom_type_description
_atom_type_scat_dispersion_real
_atom_type_scat_dispersion_imag
_atom_type_scat_source
C C 0.0033 0.0016 'International Tables Vol C Tables 4.2.6.8 and 6.1.1.4'
H H 0.0000 0.0000 'International Tables Vol C Tables 4.2.6.8 and 6.1.1.4'
O O 0.0106 0.0060 'International Tables Vol C Tables 4.2.6.8 and 6.1.1.4'

loop_
_geom_angle_atom_site_label_1
_geom_angle_atom_site_label_2
_geom_angle_atom_site_label_3
_geom_angle
C12 O1 C1 123.11(13)
O2 C1 O1 115.30(15)
O2 C1 C2 128.03(17)
O1 C1 C2 116.66(15)
C3 C2 C1 119.63(17)
C2 C3 C11 120.94(16)
C2 C3 C4 131.19(17)
C11 C3 C4 107.85(14)
C5 C4 C9 120.68(17)
C5 C4 C3 130.91(16)
C9 C4 C3 108.40(15)
C6 C5 C4 118.08(17)
C5 C6 C7 121.45(17)
C8 C7 C6 120.55(17)
C7 C8 C9 118.13(16)
C8 C9 C4 121.10(17)
C8 C9 C10 128.99(15)
C4 C9 C10 109.90(15)
O3 C10 C11 128.33(16)
O3 C10 C9 126.65(16)
C11 C10 C9 105.02(14)
C12 C11 C3 120.68(15)
C12 C11 C10 130.43(16)
C3 C11 C10 108.81(14)
C11 C12 O1 118.92(16)
C11 C12 C13 126.38(16)
O1 C12 C13 114.68(15)
C12 C13 C14 117.56(15)
C13 C14 C15 111.58(15)
C14 C15 C16 113.51(15)

loop_
_geom_bond_atom_site_label_1
_geom_bond_atom_site_label_2
_geom_bond_distance
O1 C12 1.367(2)
O1 C1 1.423(2)
O2 C1 1.206(2)
O3 C10 1.222(2)
C1 C2 1.435(2)
C2 C3 1.346(2)
C3 C11 1.438(2)
C3 C4 1.473(2)
C4 C5 1.385(2)
C4 C9 1.401(2)
C5 C6 1.384(2)
C6 C7 1.397(3)
C7 C8 1.386(3)
C8 C9 1.388(2)
C9 C10 1.490(2)
C10 C11 1.481(2)
C11 C12 1.345(2)
C12 C13 1.492(2)
C13 C14 1.519(2)
C14 C15 1.520(2)
C15 C16 1.525(2)

loop_
_geom_torsion_atom_site_label_1
_geom_torsion_atom_site_label_2
_geom_torsion_atom_site_label_3
_geom_torsion_atom_site_label_4
_geom_torsion
O1 C12 C13 C14 8.3(2)
C12 C13 C14 C15 178.49(16)
C13 C14 C15 C16 177.91(17)
